data_1571095
loop_
_publ_author_name
'Peng, Tianyou'
'Han, Chao-Qin'
'Xia, Hai-Lun'
'Zhou, Kang'
'Zhang, Jian'
'Si, Jincheng'
'Wang, Lei'
'Miao, Jiafeng'
'Guo, Fu-An'
'Wang, Hao'
'Qu, Lu-Lu'
'Xu, Guozhong'
'Li, Jing'
'Liu, Xiao-Yuan'

_publ_section_title
;
 Reticular chemistry guided precise construction of
 zirconium-pentacarboxylate frameworks with 5-connected Zr<sub>6</sub>
 clusters.
;
_journal_issue 9
_journal_name_full 'Chemical science'
_journal_page_first 3174
_journal_page_last 3181
_journal_paper_doi 10.1039/d3sc05410a
_journal_volume 15
_journal_year 2024
_chemical_formula_moiety 'C33 H16 N2 O33 Zr6'
_chemical_formula_sum 'C33 H16 N2 O33 Zr6'
_chemical_formula_weight 1515.80
_chemical_name_systematic HIAM-4040-OH-pH2
_space_group_crystal_system orthorhombic
_space_group_IT_number 62
_space_group_name_Hall '-P 2ac 2n'
_space_group_name_H-M_alt 'P n m a'
_atom_sites_solution_hydrogens mixed
_atom_sites_solution_primary dual
_audit_creation_date 2023-08-23
_audit_creation_method
;
Olex2 1.3
(compiled 2020.11.12 svn.r5f609507 for OlexSys, GUI svn.r6408)
;
_audit_update_record
;
2023-08-23 deposited with the CCDC.	2024-01-22 downloaded from the CCDC.
;
_cell_angle_alpha 90
_cell_angle_beta 90
_cell_angle_gamma 90
_cell_formula_units_Z 4
_cell_length_a 28.822(3)
_cell_length_b 25.209(2)
_cell_length_c 13.8069(13)
_cell_measurement_reflns_used 9912
_cell_measurement_temperature 193.00
_cell_measurement_theta_max 26.160
_cell_measurement_theta_min 2.299
_cell_volume 10031.7(16)
_computing_cell_refinement 'SAINT V8.40B (?, 2016)'
_computing_data_collection 'APEX4 V2022.10-1 (Bruker, 2022)'
_computing_data_reduction 'SAINT V8.40B (?, 2016)'
_computing_molecular_graphics 'Olex2 1.3 (Dolomanov et al., 2009)'
_computing_publication_material 'Olex2 1.3 (Dolomanov et al., 2009)'
_computing_structure_refinement 'SHELXL 2017/1 (Sheldrick, 2015)'
_computing_structure_solution 'SHELXT 2018/2 (Sheldrick, 2018)'
_diffrn_ambient_temperature 193.0
_diffrn_detector_area_resol_mean 7.41
_diffrn_detector_type 'Bruker PHOTON 100'
_diffrn_measured_fraction_theta_full 0.998
_diffrn_measured_fraction_theta_max 0.998
_diffrn_measurement_device 'four-circle diffractometer'
_diffrn_measurement_device_type 'Bruker APEX-II CCD'
_diffrn_measurement_method '\f and \w scans'
_diffrn_measurement_specimen_support 'nylon loop'
_diffrn_radiation_type MoK\a
_diffrn_radiation_wavelength 0.71073
_diffrn_reflns_av_R_equivalents 0.1338
_diffrn_reflns_av_unetI/netI 0.0767
_diffrn_reflns_Laue_measured_fraction_full 0.998
_diffrn_reflns_Laue_measured_fraction_max 0.998
_diffrn_reflns_limit_h_max 36
_diffrn_reflns_limit_h_min -35
_diffrn_reflns_limit_k_max 31
_diffrn_reflns_limit_k_min -31
_diffrn_reflns_limit_l_max 14
_diffrn_reflns_limit_l_min -17
_diffrn_reflns_number 82826
_diffrn_reflns_point_group_measured_fraction_full 0.998
_diffrn_reflns_point_group_measured_fraction_max 0.998
_diffrn_reflns_theta_full 25.242
_diffrn_reflns_theta_max 26.374
_diffrn_reflns_theta_min 1.824
_diffrn_source_current 40.0
_diffrn_source_power 1.8
_diffrn_source_voltage 45.0
_diffrn_standards_number 0
_exptl_absorpt_coefficient_mu 0.651
_exptl_absorpt_correction_T_max 0.7454
_exptl_absorpt_correction_T_min 0.5832
_exptl_absorpt_correction_type multi-scan
_exptl_absorpt_process_details
;
SADABS-2016/2 (Bruker,2016/2) was used for absorption correction.
wR2(int) was 0.0968 before and 0.0861 after correction.
The Ratio of minimum to maximum transmission is 0.7824.
The \l/2 correction factor is Not present.
;
_exptl_crystal_density_diffrn 1.004
_exptl_crystal_description block
_exptl_crystal_F_000 2928
_exptl_crystal_size_max 0.13
_exptl_crystal_size_mid 0.12
_exptl_crystal_size_min 0.1
_refine_diff_density_max 0.603
_refine_diff_density_min -0.639
_refine_diff_density_rms 0.093
_refine_ls_extinction_method none
_refine_ls_goodness_of_fit_ref 1.038
_refine_ls_hydrogen_treatment constr
_refine_ls_matrix_type full
_refine_ls_number_parameters 454
_refine_ls_number_reflns 10477
_refine_ls_number_restraints 215
_refine_ls_restrained_S_all 1.043
_refine_ls_R_factor_all 0.0816
_refine_ls_R_factor_gt 0.0524
_refine_ls_shift/su_max 0.002
_refine_ls_shift/su_mean 0.000
_refine_ls_structure_factor_coef Fsqd
_refine_ls_weighting_details 'w=1/[\s^2^(Fo^2^)+(0.0748P)^2^] where P=(Fo^2^+2Fc^2^)/3'
_refine_ls_weighting_scheme calc
_refine_ls_wR_factor_gt 0.1387
_refine_ls_wR_factor_ref 0.1522
_reflns_Friedel_coverage 0.000
_reflns_number_gt 6545
_reflns_number_total 10477
_reflns_threshold_expression 'I > 2\s(I)'
_cod_data_source_file d3sc05410a2.cif
_cod_data_source_block ph2
_cod_original_cell_volume 10031.9(15)
_cod_database_code 1571095
_shelx_shelxl_version_number 2017/1
_shelx_space_group_comment
;
The symmetry employed for this shelxl refinement is uniquely defined
by the following loop, which should always be used as a source of
symmetry information in preference to the above space-group names.
They are only intended as comments.
;
_shelx_estimated_absorpt_t_max 0.938
_shelx_estimated_absorpt_t_min 0.920
_olex2_refinement_description
;
1. Fixed Uiso
 At 1.2 times of:
  All C(H) groups, All N(H) groups
 At 1.5 times of:
  All O(H) groups
2. Restrained distances
 O9-C25 = O8-C25 = O3-C17 = O4-C17
 1.25 with sigma of 0.01
 O10B-C26 = C26-O11B
 1.25 with sigma of 0.02
 O10A-C26A = C26A-O11A
 1.25 with sigma of 0.02
 O10B-O11B
 2.165 with sigma of 0.04
 O10A-O11A
 2.165 with sigma of 0.04
 Zr3-O10B \\sim Zr3-O10A
 with sigma of 0.02
 O11B-C26 \\sim O11A-C26A
 with sigma of 0.02
 Zr2-O11B \\sim Zr2-O11A
 with sigma of 0.02
 O10B-C26 \\sim O10A-C26A
 with sigma of 0.02
 Zr2-C26 \\sim Zr2-C26A
 with sigma of 0.04
 Zr3-C26 \\sim Zr3-C26A
 with sigma of 0.04
 O10B-O11B \\sim O10A-O11A
 with sigma of 0.04
3. Rigid bond restraints
 O10A, O10B, O11A, O11B, C26, C26A
 with sigma for 1-2 distances of 0.01 and sigma for 1-3 distances of 0.01
4. Uiso/Uaniso restraints and constraints
O3 \\sim O4 \\sim C17: within 2A with sigma of 0.01 and sigma for terminal
atoms of 0.02 within 2A
O8 \\sim O9 \\sim C25: within 2A with sigma of 0.01 and sigma for terminal
atoms of 0.02 within 2A
C6 \\sim C7 \\sim C8 \\sim C9 \\sim C10 \\sim C11: within 2A with sigma of 0.01
and sigma for terminal atoms of 0.02 within 2A
O3 \\sim O4 \\sim O7 \\sim N1 \\sim N2 \\sim C12 \\sim C13 \\sim C14 \\sim C15
\\sim C16 \\sim C17 \\sim C18 \\sim C19: within 2A with sigma of 0.01 and sigma
for terminal atoms of 0.02 within 2A
: within 2A with sigma of 0.005 and sigma for terminal atoms of 0.01 within 2A
O10A \\sim O11A \\sim C26A: within 2A with sigma of 0.04 and sigma for terminal
atoms of 0.08 within 2A
O10B \\sim O11B \\sim C26: within 2A with sigma of 0.04 and sigma for terminal
atoms of 0.08 within 2A
O10A \\sim O10B \\sim O11A \\sim O11B \\sim C26 \\sim C26A: within 2A with
sigma of 0.04 and sigma for terminal atoms of 0.08 within 2A
Uanis(O18B) = Uanis(O18A)
Uanis(O8) = Uanis(O4)
Uanis(O9) = Uanis(O3)
5. Others
 Fixed Sof: O3(0.5) O4(0.5) O7(0.5) H7(0.5) O8(0.5) O9(0.5) O10A(0.5)
 O10B(0.5) O11A(0.5) O11B(0.5) O13A(0.5) O13B(0.5) O18A(0.5) O18B(0.5) N1(0.5)
 N2(0.5) H2(0.5) C11(0.5) C6(0.5) C7(0.5) H7A(0.5) C8(0.5) H8(0.5) C9(0.5)
 C10(0.5) C12(0.5) C13(0.5) C14(0.5) H14(0.5) C15(0.5) H15(0.5) C16(0.5)
 C17(0.5) C18(0.5) H18(0.5) C19(0.5) C25(0.5) H25(0.5) C26(0.5) H26(0.5)
 C26A(0.5) H26A(0.5)
6.a Riding coordinates:
 O7(H7)
6.b Aromatic/amide H refined with riding coordinates:
 N2(H2), C3(H3), C4(H4), C7(H7A), C8(H8), C14(H14), C15(H15), C18(H18),
 C21(H21), C23(H23), C25(H25), C26(H26), C26A(H26A)
6.c Fitted hexagon refined as free rotating group:
 C11(C6,C7,C8,C9,C10)
;
_smtbx_masks_void_probe_radius 1.2
_smtbx_masks_void_truncation_radius 1.2
_olex2_submission_special_instructions 'No special instructions were received'

loop_
_space_group_symop_operation_xyz
'x, y, z'
'-x+1/2, -y, z+1/2'
'-x, y+1/2, -z'
'x+1/2, -y+1/2, -z+1/2'
'-x, -y, -z'
'x-1/2, y, -z-1/2'
'x, -y-1/2, z'
'-x-1/2, y-1/2, z-1/2'

loop_
_atom_site_label
_atom_site_type_symbol
_atom_site_fract_x
_atom_site_fract_y
_atom_site_fract_z
_atom_site_U_iso_or_equiv
_atom_site_adp_type
_atom_site_occupancy
_atom_site_site_symmetry_order
_atom_site_calc_flag
_atom_site_refinement_flags_posn
_atom_site_refinement_flags_adp
_atom_site_refinement_flags_occupancy
_atom_site_disorder_assembly
_atom_site_disorder_group
Zr1 Zr 0.42847(2) 0.52736(2) 0.41222(4) 0.04035(16) Uani 1 1 d . . . . .
Zr2 Zr 0.54763(2) 0.52849(2) 0.35860(4) 0.04190(16) Uani 1 1 d D . . . .
Zr3 Zr 0.49380(2) 0.41006(2) 0.43155(4) 0.02965(13) Uani 1 1 d D . . . .
O1 O 0.54483(10) 0.34845(11) 0.4700(3) 0.0351(8) Uani 1 1 d . . . . .
O2 O 0.59603(12) 0.38926(12) 0.5654(3) 0.0561(12) Uani 1 1 d . . . . .
O3 O 0.8988(4) 0.4693(4) 0.1986(11) 0.0562(16) Uani 0.5 1 d D U P A -1
O4 O 0.9430(5) 0.3921(5) 0.1771(11) 0.0433(16) Uani 0.5 1 d D U P A -1
O5 O 0.92614(13) 0.38791(12) 0.8586(3) 0.0627(13) Uani 1 1 d . . . . .
O6 O 0.95496(10) 0.34854(11) 0.9923(3) 0.0376(8) Uani 1 1 d . . . . .
O7 O 0.9071(4) 0.3112(5) 0.4923(9) 0.128(4) Uani 0.5 1 d . U P A -1
H7 H 0.891165 0.305743 0.543038 0.192 Uiso 0.5 1 d R U P A -1
O8 O 0.4318(5) 0.3867(5) 0.3415(11) 0.0433(16) Uani 0.5 1 d D U P B 1
O9 O 0.3870(5) 0.4630(4) 0.3309(11) 0.0562(16) Uani 0.5 1 d D U P B 1
O10A O 0.5261(4) 0.3859(6) 0.2936(7) 0.048(3) Uani 0.5 1 d D U P B 1
O10B O 0.5318(7) 0.3907(8) 0.2981(11) 0.093(4) Uani 0.5 1 d D U P B 2
O11A O 0.5626(15) 0.4663(7) 0.245(2) 0.090(5) Uani 0.5 1 d D U P B 1
O11B O 0.5636(16) 0.4694(7) 0.240(2) 0.094(4) Uani 0.5 1 d D U P B 2
O12 O 0.55690(17) 0.45644(15) 0.4373(3) 0.0751(15) Uani 1 1 d . . . . .
O13A O 0.4842(6) 0.4819(6) 0.3287(7) 0.038(3) Uani 0.5 1 d . . P B 1
O13B O 0.4848(6) 0.4843(6) 0.3704(7) 0.039(3) Uani 0.5 1 d . . P B 2
O14 O 0.49123(13) 0.57034(18) 0.4204(4) 0.0775(15) Uani 1 1 d . . . . .
O15 O 0.56294(18) 0.54388(15) 0.5079(3) 0.0813(16) Uani 1 1 d . . . . .
O16 O 0.62437(15) 0.52629(14) 0.3359(4) 0.0789(16) Uani 1 1 d . . . . .
O17 O 0.5271(2) 0.56370(17) 0.2208(4) 0.106(2) Uani 1 1 d . . . . .
O18A O 0.4256(16) 0.5573(14) 0.257(3) 0.071(5) Uani 0.5 1 d . . P B 1
O18B O 0.4154(16) 0.5672(14) 0.274(3) 0.071(5) Uani 0.5 1 d . . P B 2
O19 O 0.35498(13) 0.52416(14) 0.4565(4) 0.0862(18) Uani 1 1 d . . . . .
N1 N 0.8323(3) 0.3009(3) 0.5959(6) 0.040(2) Uani 0.5 1 d . U P A -1
N2 N 0.7638(3) 0.3043(3) 0.5222(6) 0.0389(19) Uani 0.5 1 d . U P A -1
H2 H 0.742438 0.311781 0.478819 0.047 Uiso 0.5 1 calc R U P A -1
C1 C 0.58070(16) 0.34901(17) 0.5248(4) 0.0392(13) Uani 1 1 d . . . . .
C2 C 0.60438(15) 0.29839(17) 0.5385(4) 0.0341(12) Uani 1 1 d . . . . .
C3 C 0.5827(2) 0.250000 0.5188(6) 0.0362(17) Uani 1 2 d S T P . .
H3 H 0.552485 0.250001 0.491281 0.043 Uiso 1 2 calc R U P . .
C4 C 0.64898(14) 0.29787(17) 0.5796(4) 0.0358(12) Uani 1 1 d . . . . .
H4 H 0.663900 0.330575 0.593689 0.043 Uiso 1 1 calc R U . . .
C5 C 0.6720(2) 0.250000 0.6002(5) 0.0336(16) Uani 1 2 d S T P . .
C11 C 0.75707(18) 0.2759(2) 0.6077(3) 0.0318(19) Uani 0.5 1 d G U P A -1
C6 C 0.71985(14) 0.2481(3) 0.6468(4) 0.0333(15) Uani 0.5 1 d G U P A -1
C7 C 0.72531(16) 0.2201(3) 0.7326(4) 0.042(2) Uani 0.5 1 d G U P A -1
H7A H 0.699875 0.201067 0.759329 0.050 Uiso 0.5 1 calc R U P A -1
C8 C 0.76800(18) 0.2198(3) 0.7795(4) 0.043(2) Uani 0.5 1 d G U P A -1
H8 H 0.771739 0.200554 0.838179 0.052 Uiso 0.5 1 calc R U P A -1
C9 C 0.80523(14) 0.2475(3) 0.7405(4) 0.0336(16) Uani 0.5 1 d G U P A -1
C10 C 0.79976(15) 0.2756(2) 0.6546(4) 0.0335(19) Uani 0.5 1 d G U P A -1
C12 C 0.8082(3) 0.3179(4) 0.5176(8) 0.042(2) Uani 0.5 1 d . U P A -1
C13 C 0.8322(3) 0.3446(4) 0.4384(8) 0.050(2) Uani 0.5 1 d . U P A -1
C14 C 0.8070(4) 0.3749(4) 0.3729(9) 0.056(3) Uani 0.5 1 d . U P A -1
H14 H 0.774417 0.378723 0.379618 0.067 Uiso 0.5 1 calc R U P A -1
C15 C 0.8301(4) 0.3990(4) 0.2984(9) 0.061(3) Uani 0.5 1 d . U P A -1
H15 H 0.813381 0.421242 0.255251 0.073 Uiso 0.5 1 calc R U P A -1
C16 C 0.8771(4) 0.3918(4) 0.2841(9) 0.054(2) Uani 0.5 1 d . U P A -1
C17 C 0.9117(6) 0.4207(5) 0.2163(15) 0.065(4) Uani 0.5 1 d D U P A -1
C18 C 0.9018(4) 0.3605(5) 0.3477(10) 0.068(3) Uani 0.5 1 d . U P A -1
H18 H 0.934033 0.354236 0.339067 0.082 Uiso 0.5 1 calc R U P A -1
C19 C 0.8770(4) 0.3377(5) 0.4272(10) 0.067(3) Uani 0.5 1 d . U P A -1
C20 C 0.8505(2) 0.250000 0.7966(6) 0.0357(17) Uani 1 2 d S T P . .
C21 C 0.87118(16) 0.29727(17) 0.8248(4) 0.0421(13) Uani 1 1 d . . . . .
H21 H 0.858586 0.330131 0.803763 0.050 Uiso 1 1 calc R U . . .
C22 C 0.91030(17) 0.29669(17) 0.8839(4) 0.0431(14) Uani 1 1 d . . . . .
C23 C 0.9284(2) 0.250000 0.9168(6) 0.0392(18) Uani 1 2 d S T P . .
H23 H 0.953194 0.250001 0.962081 0.047 Uiso 1 2 calc R U P . .
C24 C 0.93218(17) 0.34858(18) 0.9154(5) 0.0454(14) Uani 1 1 d . . . . .
C25 C 0.4000(5) 0.4159(5) 0.3078(13) 0.050(3) Uani 0.5 1 d D U P B 1
H25 H 0.382666 0.400267 0.256666 0.060 Uiso 0.5 1 calc R U P B 1
C26 C 0.5629(8) 0.4188(7) 0.2504(15) 0.096(4) Uani 0.5 1 d D U P B 2
H26 H 0.587299 0.399617 0.220234 0.115 Uiso 0.5 1 calc R U P B 2
C26A C 0.5477(7) 0.4189(7) 0.2344(13) 0.091(6) Uani 0.5 1 d D U P B 1
H26A H 0.553300 0.404506 0.171876 0.109 Uiso 0.5 1 calc R U P B 1

loop_
_atom_site_aniso_label
_atom_site_aniso_U_11
_atom_site_aniso_U_22
_atom_site_aniso_U_33
_atom_site_aniso_U_23
_atom_site_aniso_U_13
_atom_site_aniso_U_12
Zr1 0.0329(3) 0.0187(2) 0.0694(4) -0.0038(2) -0.0163(2) 0.00217(19)
Zr2 0.0499(3) 0.0188(2) 0.0571(4) -0.0013(2) 0.0154(3) -0.0028(2)
Zr3 0.0255(2) 0.0161(2) 0.0474(3) -0.0023(2) -0.0019(2) 0.00055(17)
O1 0.0264(17) 0.0218(15) 0.057(2) -0.0002(16) -0.0058(15) 0.0011(13)
O2 0.043(2) 0.0188(16) 0.106(4) -0.0089(19) -0.036(2) 0.0087(15)
O3 0.049(5) 0.052(3) 0.067(7) 0.006(3) 0.004(3) -0.016(3)
O4 0.034(6) 0.040(3) 0.056(5) 0.009(3) -0.008(3) -0.010(3)
O5 0.066(3) 0.0182(17) 0.103(4) 0.010(2) -0.043(2) -0.0085(17)
O6 0.0290(17) 0.0215(15) 0.062(3) 0.0011(16) -0.0115(17) -0.0030(13)
O7 0.084(7) 0.161(10) 0.139(10) 0.092(8) 0.030(7) 0.015(7)
O8 0.034(6) 0.040(3) 0.056(5) 0.009(3) -0.008(3) -0.010(3)
O9 0.049(5) 0.052(3) 0.067(7) 0.006(3) 0.004(3) -0.016(3)
O10A 0.040(5) 0.069(7) 0.035(5) -0.012(5) -0.013(4) 0.024(5)
O10B 0.126(9) 0.051(6) 0.102(8) -0.005(6) 0.037(7) -0.013(6)
O11A 0.133(11) 0.046(7) 0.092(9) -0.037(7) 0.069(8) -0.007(7)
O11B 0.125(9) 0.055(7) 0.103(9) -0.005(7) 0.043(8) -0.015(7)
O12 0.107(4) 0.042(2) 0.076(3) 0.018(2) -0.032(3) -0.046(2)
O13A 0.054(5) 0.032(5) 0.028(6) 0.003(6) 0.008(7) 0.007(4)
O13B 0.057(6) 0.027(4) 0.034(7) -0.004(6) 0.014(7) 0.008(3)
O14 0.041(2) 0.086(3) 0.105(4) -0.060(3) 0.018(2) -0.019(2)
O15 0.141(4) 0.043(2) 0.060(3) 0.000(2) 0.003(3) 0.058(3)
O16 0.062(3) 0.037(2) 0.138(5) -0.008(2) 0.055(3) 0.0008(19)
O17 0.210(6) 0.046(2) 0.061(3) 0.007(2) 0.009(4) 0.003(3)
O18A 0.116(17) 0.037(11) 0.059(13) -0.015(7) -0.022(10) 0.033(7)
O18B 0.116(17) 0.037(11) 0.059(13) -0.015(7) -0.022(10) 0.033(7)
O19 0.035(2) 0.032(2) 0.192(6) -0.009(3) -0.003(3) 0.0042(17)
N1 0.027(4) 0.047(4) 0.047(5) 0.014(4) 0.006(3) -0.014(4)
N2 0.029(4) 0.037(4) 0.050(5) 0.010(4) -0.008(4) -0.005(3)
C1 0.031(3) 0.017(2) 0.070(4) -0.001(2) -0.002(2) 0.0005(19)
C2 0.023(2) 0.025(2) 0.054(3) -0.001(2) -0.006(2) -0.0010(19)
C3 0.020(3) 0.019(3) 0.070(5) 0.000 -0.011(3) 0.000
C4 0.023(2) 0.021(2) 0.063(4) -0.006(2) -0.001(2) -0.0039(18)
C5 0.026(3) 0.029(3) 0.046(4) 0.000 0.006(3) 0.000
C11 0.024(4) 0.027(4) 0.044(5) 0.006(4) -0.005(4) 0.003(3)
C6 0.035(3) 0.022(3) 0.043(4) 0.003(7) -0.007(3) -0.009(7)
C7 0.032(4) 0.034(4) 0.060(5) 0.020(4) -0.004(4) -0.005(4)
C8 0.036(5) 0.032(4) 0.062(5) 0.020(4) -0.009(4) -0.002(4)
C9 0.027(3) 0.027(3) 0.048(4) 0.017(7) -0.005(3) 0.004(6)
C10 0.026(4) 0.027(4) 0.048(5) 0.005(4) -0.006(4) 0.000(3)
C12 0.029(4) 0.049(4) 0.049(5) 0.016(4) 0.001(4) -0.010(4)
C13 0.029(4) 0.065(5) 0.056(5) 0.035(4) 0.005(4) -0.002(4)
C14 0.042(5) 0.060(5) 0.067(6) 0.040(5) 0.019(5) 0.010(4)
C15 0.047(5) 0.061(5) 0.074(6) 0.032(5) 0.008(5) 0.006(5)
C16 0.049(5) 0.040(4) 0.074(6) 0.023(4) 0.008(5) 0.007(4)
C17 0.066(8) 0.042(6) 0.086(8) 0.020(6) 0.003(6) -0.002(6)
C18 0.046(5) 0.072(6) 0.086(7) 0.036(5) -0.001(5) 0.001(5)
C19 0.041(5) 0.086(6) 0.074(6) 0.047(5) -0.008(5) 0.000(5)
C20 0.023(3) 0.027(3) 0.056(5) 0.000 -0.009(3) 0.000
C21 0.031(3) 0.024(2) 0.072(4) 0.009(2) -0.012(3) -0.007(2)
C22 0.034(3) 0.016(2) 0.079(4) -0.005(2) -0.014(3) -0.003(2)
C23 0.027(3) 0.029(3) 0.062(5) 0.000 -0.013(3) 0.000
C24 0.034(3) 0.020(2) 0.082(5) -0.003(3) -0.006(3) 0.003(2)
C25 0.034(6) 0.038(5) 0.077(7) 0.002(5) -0.011(5) -0.017(4)
C26 0.127(9) 0.057(6) 0.104(8) -0.005(6) 0.040(7) -0.013(6)
C26A 0.109(13) 0.077(9) 0.087(11) -0.034(8) 0.020(9) -0.028(9)

loop_
_atom_type_symbol
_atom_type_description
_atom_type_scat_dispersion_real
_atom_type_scat_dispersion_imag
_atom_type_scat_source
C C 0.0033 0.0016 'International Tables Vol C Tables 4.2.6.8 and 6.1.1.4'
H H 0.0000 0.0000 'International Tables Vol C Tables 4.2.6.8 and 6.1.1.4'
N N 0.0061 0.0033 'International Tables Vol C Tables 4.2.6.8 and 6.1.1.4'
O O 0.0106 0.0060 'International Tables Vol C Tables 4.2.6.8 and 6.1.1.4'
Zr Zr -2.9673 0.5597 'International Tables Vol C Tables 4.2.6.8 and 6.1.1.4'

loop_
_geom_angle_atom_site_label_1
_geom_angle_atom_site_label_2
_geom_angle_atom_site_label_3
_geom_angle
_geom_angle_site_symmetry_1
_geom_angle_site_symmetry_3
_geom_angle_publ_flag
Zr3 Zr1 Zr2 59.911(14) 5_666 . ?
O2 Zr1 Zr2 109.25(10) 5_666 . ?
O2 Zr1 Zr3 72.10(9) 5_666 5_666 ?
O2 Zr1 O9 124.3(3) 5_666 . ?
O2 Zr1 O13A 139.6(4) 5_666 . ?
O2 Zr1 O18A 78.9(5) 5_666 . ?
O9 Zr1 Zr2 114.2(2) . . ?
O9 Zr1 Zr3 162.2(3) . 5_666 ?
O12 Zr1 Zr2 90.59(14) 5_666 . ?
O12 Zr1 Zr3 36.26(11) 5_666 5_666 ?
O12 Zr1 O2 75.60(16) 5_666 5_666 ?
O12 Zr1 O9 134.6(3) 5_666 . ?
O12 Zr1 O13A 116.3(4) 5_666 . ?
O12 Zr1 O18A 148.4(10) 5_666 . ?
O12 Zr1 O18B 141.8(8) 5_666 . ?
O12 Zr1 O19 85.8(2) 5_666 . ?
O13A Zr1 Zr2 37.9(4) . . ?
O13A Zr1 Zr3 95.0(4) . 5_666 ?
O13A Zr1 O9 76.4(5) . . ?
O13B Zr1 Zr2 33.4(5) . . ?
O13B Zr1 O14 66.8(5) . . ?
O13B Zr1 O18B 97.7(8) . . ?
O13B Zr1 O19 145.5(5) . . ?
O14 Zr1 Zr2 33.87(11) . . ?
O14 Zr1 Zr3 35.36(13) . 5_666 ?
O14 Zr1 O2 77.35(15) . 5_666 ?
O14 Zr1 O9 146.2(3) . . ?
O14 Zr1 O12 71.58(17) . 5_666 ?
O14 Zr1 O13A 71.5(4) . . ?
O14 Zr1 O15 107.9(2) . 5_666 ?
O14 Zr1 O18A 85.0(13) . . ?
O14 Zr1 O18B 87.6(14) . . ?
O14 Zr1 O19 145.73(15) . . ?
O15 Zr1 Zr2 90.13(14) 5_666 . ?
O15 Zr1 Zr3 89.23(14) 5_666 5_666 ?
O15 Zr1 O2 139.46(16) 5_666 5_666 ?
O15 Zr1 O9 73.6(3) 5_666 . ?
O15 Zr1 O12 68.74(16) 5_666 5_666 ?
O15 Zr1 O13A 75.9(4) 5_666 . ?
O15 Zr1 O18A 140.7(6) 5_666 . ?
O15 Zr1 O18B 149.5(8) 5_666 . ?
O15 Zr1 O19 86.39(19) 5_666 . ?
O18A Zr1 Zr2 80.5(11) . . ?
O18A Zr1 Zr3 117.2(12) . 5_666 ?
O18A Zr1 O9 75.8(12) . . ?
O18A Zr1 O13A 73.5(7) . . ?
O18B Zr1 Zr2 88.9(12) . . ?
O18B Zr1 O19 95.4(12) . . ?
O19 Zr1 Zr2 175.73(15) . . ?
O19 Zr1 Zr3 117.50(14) . 5_666 ?
O19 Zr1 O2 72.14(14) . 5_666 ?
O19 Zr1 O9 67.2(3) . . ?
O19 Zr1 O13A 142.8(4) . . ?
O19 Zr1 O18A 103.8(11) . . ?
Zr3 Zr2 Zr3 89.317(16) 5_666 . ?
O5 Zr2 Zr3 72.45(10) 2_664 5_666 ?
O5 Zr2 Zr3 161.69(11) 2_664 . ?
O5 Zr2 O11A 126.0(5) 2_664 . ?
O5 Zr2 O11B 123.5(6) 2_664 . ?
O11A Zr2 Zr3 161.5(5) . 5_666 ?
O11A Zr2 Zr3 72.2(5) . . ?
O11B Zr2 Zr3 74.8(5) . . ?
O12 Zr2 Zr3 35.46(12) . . ?
O12 Zr2 Zr3 89.87(14) . 5_666 ?
O12 Zr2 O5 139.39(16) . 2_664 ?
O12 Zr2 O11A 74.9(8) . . ?
O12 Zr2 O11B 77.4(8) . . ?
O12 Zr2 O13A 75.3(4) . . ?
O12 Zr2 O15 68.80(16) . . ?
O12 Zr2 O16 85.77(18) . . ?
O12 Zr2 O17 145.57(17) . . ?
O13A Zr2 Zr3 40.3(4) . . ?
O13A Zr2 Zr3 96.2(3) . 5_666 ?
O13A Zr2 O5 141.1(4) . 2_664 ?
O13A Zr2 O11A 70.1(10) . . ?
O13A Zr2 O16 141.2(4) . . ?
O13B Zr2 Zr3 32.7(4) . . ?
O13B Zr2 O11B 83.4(10) . . ?
O13B Zr2 O12 67.8(4) . . ?
O13B Zr2 O15 101.3(3) . . ?
O13B Zr2 O16 147.0(4) . . ?
O13B Zr2 O17 92.8(4) . . ?
O14 Zr2 Zr3 88.22(13) . . ?
O14 Zr2 Zr3 35.22(13) . 5_666 ?
O14 Zr2 O5 77.90(15) . 2_664 ?
O14 Zr2 O11A 140.5(12) . . ?
O14 Zr2 O11B 141.0(13) . . ?
O14 Zr2 O12 108.4(2) . . ?
O14 Zr2 O13A 72.8(4) . . ?
O14 Zr2 O13B 65.0(4) . . ?
O14 Zr2 O15 71.36(18) . . ?
O14 Zr2 O16 145.97(15) . . ?
O14 Zr2 O17 86.6(2) . . ?
O15 Zr2 Zr3 88.22(13) . . ?
O15 Zr2 Zr3 36.20(11) . 5_666 ?
O15 Zr2 O5 76.14(17) . 2_664 ?
O15 Zr2 O11A 139.0(11) . . ?
O15 Zr2 O11B 140.6(12) . . ?
O15 Zr2 O13A 116.5(3) . . ?
O15 Zr2 O16 86.3(2) . . ?
O15 Zr2 O17 145.19(15) . . ?
O16 Zr2 Zr3 117.15(10) . . ?
O16 Zr2 Zr3 117.72(13) . 5_666 ?
O16 Zr2 O5 71.89(13) . 2_664 ?
O16 Zr2 O11A 72.4(11) . . ?
O16 Zr2 O11B 71.3(12) . . ?
O17 Zr2 Zr3 116.76(14) . 5_666 ?
O17 Zr2 Zr3 118.46(15) . . ?
O17 Zr2 O5 73.03(18) . 2_664 ?
O17 Zr2 O11A 74.2(10) . . ?
O17 Zr2 O11B 72.1(10) . . ?
O17 Zr2 O13A 80.2(4) . . ?
O17 Zr2 O16 99.0(2) . . ?
Zr1 Zr3 Zr2 60.418(16) 5_666 5_666 ?
O1 Zr3 Zr1 74.99(8) . 5_666 ?
O1 Zr3 Zr2 109.90(9) . 5_666 ?
O1 Zr3 O8 118.6(3) . . ?
O1 Zr3 O10A 74.4(4) . . ?
O1 Zr3 O13A 141.1(4) . . ?
O6 Zr3 Zr1 110.69(10) 6_557 5_666 ?
O6 Zr3 Zr2 74.96(9) 6_557 5_666 ?
O6 Zr3 O1 74.07(12) 6_557 . ?
O6 Zr3 O8 71.0(2) 6_557 . ?
O6 Zr3 O10A 115.8(4) 6_557 . ?
O6 Zr3 O10B 120.1(5) 6_557 . ?
O6 Zr3 O13A 142.0(4) 6_557 . ?
O8 Zr3 Zr1 165.5(3) . 5_666 ?
O8 Zr3 Zr2 107.6(3) . 5_666 ?
O8 Zr3 O13A 76.7(5) . . ?
O10A Zr3 Zr1 112.8(4) . 5_666 ?
O10A Zr3 Zr2 169.2(4) . 5_666 ?
O10A Zr3 O8 77.6(4) . . ?
O10A Zr3 O13A 74.8(5) . . ?
O10B Zr3 O1 73.3(6) . . ?
O12 Zr3 Zr1 36.16(12) . 5_666 ?
O12 Zr3 Zr2 90.98(14) . 5_666 ?
O12 Zr3 O1 79.10(14) . . ?
O12 Zr3 O6 142.89(15) . 6_557 ?
O12 Zr3 O8 145.8(3) . . ?
O12 Zr3 O10A 80.0(4) . . ?
O12 Zr3 O10B 74.5(5) . . ?
O12 Zr3 O13A 72.6(4) . . ?
O12 Zr3 O15 109.3(2) . 5_666 ?
O13A Zr3 Zr1 95.9(4) . 5_666 ?
O13A Zr3 Zr2 96.9(3) . 5_666 ?
O13B Zr3 O1 145.0(5) . . ?
O13B Zr3 O10B 85.5(6) . . ?
O13B Zr3 O12 68.4(5) . . ?
O14 Zr3 Zr1 34.69(11) 5_666 5_666 ?
O14 Zr3 Zr2 34.67(11) 5_666 5_666 ?
O14 Zr3 O1 78.37(15) 5_666 . ?
O14 Zr3 O6 78.94(15) 5_666 6_557 ?
O14 Zr3 O8 138.1(3) 5_666 . ?
O14 Zr3 O10A 143.2(3) 5_666 . ?
O14 Zr3 O10B 138.5(6) 5_666 . ?
O14 Zr3 O12 70.83(16) 5_666 . ?
O14 Zr3 O13A 115.3(3) 5_666 . ?
O14 Zr3 O15 70.26(17) 5_666 5_666 ?
O15 Zr3 Zr1 90.23(14) 5_666 5_666 ?
O15 Zr3 Zr2 35.65(12) 5_666 5_666 ?
O15 Zr3 O1 141.83(15) 5_666 . ?
O15 Zr3 O6 78.95(15) 5_666 6_557 ?
O15 Zr3 O8 75.8(3) 5_666 . ?
O15 Zr3 O10A 142.9(4) 5_666 . ?
O15 Zr3 O10B 144.7(6) 5_666 . ?
O15 Zr3 O13A 74.2(4) 5_666 . ?
C1 O1 Zr3 132.3(3) . . ?
C1 O2 Zr1 135.9(3) . 5_666 ?
C24 O5 Zr2 133.2(3) . 2_665 ?
C24 O6 Zr3 132.8(3) . 6_657 ?
C19 O7 H7 105.7 . . ?
C25 O8 Zr3 128.8(12) . . ?
C25 O9 Zr1 128.3(11) . . ?
C26A O10A Zr3 123.9(10) . . ?
C26 O10B Zr3 129.6(13) . . ?
C26A O11A Zr2 131.5(13) . . ?
C26 O11B Zr2 125.1(16) . . ?
Zr1 O12 Zr3 107.6(2) 5_666 . ?
Zr2 O12 Zr1 110.71(18) . 5_666 ?
Zr2 O12 Zr3 109.6(2) . . ?
Zr1 O13A Zr3 99.6(4) . . ?
Zr2 O13A Zr1 102.7(5) . . ?
Zr2 O13A Zr3 101.6(6) . . ?
Zr1 O13B Zr2 114.8(7) . . ?
Zr1 O13B Zr3 117.8(7) . . ?
Zr3 O13B Zr2 113.4(8) . . ?
Zr1 O14 Zr2 112.36(18) . . ?
Zr1 O14 Zr3 109.9(2) . 5_666 ?
Zr2 O14 Zr3 110.1(2) . 5_666 ?
Zr1 O15 Zr2 111.75(18) 5_666 . ?
Zr1 O15 Zr3 109.9(2) 5_666 5_666 ?
Zr2 O15 Zr3 108.2(2) . 5_666 ?
C12 N1 C10 105.3(7) . . ?
C11 N2 H2 126.0 . . ?
C12 N2 H2 126.0 . . ?
C12 N2 C11 107.9(8) . . ?
O1 C1 C2 116.4(4) . . ?
O2 C1 O1 124.3(4) . . ?
O2 C1 C2 119.3(4) . . ?
C3 C2 C1 121.9(4) . . ?
C3 C2 C4 118.7(4) . . ?
C4 C2 C1 119.2(4) . . ?
C2 C3 C2 121.6(6) . 7_565 ?
C2 C3 H3 119.2 . . ?
C2 C3 H3 119.2 7_565 . ?
C2 C4 H4 119.3 . . ?
C2 C4 C5 121.5(4) . . ?
C5 C4 H4 119.3 . . ?
C4 C5 C4 118.1(6) 7_565 . ?
C4 C5 C6 119.2(4) 7_565 . ?
C4 C5 C6 122.7(4) . . ?
C6 C11 N2 134.0(5) . . ?
C6 C11 C10 120.0 . . ?
C10 C11 N2 105.9(5) . . ?
C11 C6 C5 121.3(4) . . ?
C11 C6 C7 120.0 . . ?
C7 C6 C5 118.6(4) . . ?
C6 C7 H7A 120.0 . . ?
C8 C7 C6 120.0 . . ?
C8 C7 H7A 120.0 . . ?
C7 C8 H8 120.0 . . ?
C7 C8 C9 120.0 . . ?
C9 C8 H8 120.0 . . ?
C8 C9 C20 119.1(4) . . ?
C10 C9 C8 120.0 . . ?
C10 C9 C20 120.8(4) . . ?
C11 C10 N1 108.8(5) . . ?
C9 C10 N1 130.8(5) . . ?
C9 C10 C11 120.0 . . ?
N1 C12 C13 120.0(9) . . ?
N2 C12 N1 112.0(9) . . ?
N2 C12 C13 127.8(10) . . ?
C14 C13 C12 119.6(9) . . ?
C19 C13 C12 119.6(10) . . ?
C19 C13 C14 120.6(10) . . ?
C13 C14 H14 120.6 . . ?
C15 C14 C13 118.7(10) . . ?
C15 C14 H14 120.6 . . ?
C14 C15 H15 119.1 . . ?
C14 C15 C16 121.8(11) . . ?
C16 C15 H15 119.1 . . ?
C15 C16 C17 131.0(10) . . ?
C18 C16 C15 119.3(11) . . ?
C18 C16 C17 108.9(11) . . ?
O3 C17 C16 111.9(13) . . ?
O4 C17 O3 130.7(16) . . ?
O4 C17 C16 116.5(12) . . ?
C16 C18 H18 121.3 . . ?
C16 C18 C19 117.5(11) . . ?
C19 C18 H18 121.3 . . ?
O7 C19 C18 111.8(10) . . ?
C13 C19 O7 126.1(11) . . ?
C13 C19 C18 122.0(11) . . ?
C21 C20 C9 118.5(4) 7_565 . ?
C21 C20 C9 123.2(4) . . ?
C21 C20 C21 118.3(6) 7_565 . ?
C20 C21 H21 119.9 . . ?
C20 C21 C22 120.2(4) . . ?
C22 C21 H21 119.9 . . ?
C21 C22 C24 119.8(4) . . ?
C23 C22 C21 120.9(4) . . ?
C23 C22 C24 119.3(5) . . ?
C22 C23 C22 119.1(6) . 7_565 ?
C22 C23 H23 120.4 7_565 . ?
C22 C23 H23 120.4 . . ?
O5 C24 C22 115.9(5) . . ?
O6 C24 O5 126.5(4) . . ?
O6 C24 C22 117.6(5) . . ?
O8 C25 O9 131.1(15) . . ?
O8 C25 H25 114.5 . . ?
O9 C25 H25 114.5 . . ?
O10B C26 H26 116.6 . . ?
O11B C26 O10B 126.9(18) . . ?
O11B C26 H26 116.6 . . ?
O10A C26A H26A 113.7 . . ?
O11A C26A O10A 132.6(15) . . ?
O11A C26A H26A 113.7 . . ?

loop_
_geom_bond_atom_site_label_1
_geom_bond_atom_site_label_2
_geom_bond_distance
_geom_bond_site_symmetry_2
_geom_bond_publ_flag
Zr1 Zr2 3.5135(8) . ?
Zr1 Zr3 3.4873(7) 5_666 ?
Zr1 O2 2.239(3) 5_666 ?
Zr1 O9 2.307(17) . ?
Zr1 O12 2.159(4) 5_666 ?
Zr1 O13A 2.285(14) . ?
Zr1 O13B 2.036(16) . ?
Zr1 O14 2.112(4) . ?
Zr1 O15 2.122(4) 5_666 ?
Zr1 O18A 2.28(5) . ?
Zr1 O18B 2.19(5) . ?
Zr1 O19 2.206(4) . ?
Zr2 Zr3 3.4958(7) 5_666 ?
Zr2 Zr3 3.5121(6) . ?
Zr2 O5 2.239(3) 2_664 ?
Zr2 O11A 2.260(9) . ?
Zr2 O11B 2.256(12) . ?
Zr2 O12 2.134(4) . ?
Zr2 O13A 2.213(17) . ?
Zr2 O13B 2.133(17) . ?
Zr2 O14 2.117(4) . ?
Zr2 O15 2.144(5) . ?
Zr2 O16 2.235(4) . ?
Zr2 O17 2.181(5) . ?
Zr3 O1 2.204(3) . ?
Zr3 O6 2.182(3) 6_557 ?
Zr3 O8 2.254(19) . ?
Zr3 O10A 2.206(9) . ?
Zr3 O10B 2.199(12) . ?
Zr3 O12 2.163(4) . ?
Zr3 O13A 2.318(15) . ?
Zr3 O13B 2.069(15) . ?
Zr3 O14 2.147(5) 5_666 ?
Zr3 O15 2.173(4) 5_666 ?
O1 C1 1.281(6) . ?
O2 C1 1.241(5) . ?
O3 C17 1.304(8) . ?
O4 C17 1.275(9) . ?
O5 C24 1.277(6) . ?
O6 C24 1.248(6) . ?
O7 H7 0.8481 . ?
O7 C19 1.417(14) . ?
O8 C25 1.264(8) . ?
O9 C25 1.285(8) . ?
O10A C26A 1.323(11) . ?
O10B C26 1.319(11) . ?
O11A C26A 1.279(12) . ?
O11B C26 1.284(13) . ?
N1 C10 1.393(8) . ?
N1 C12 1.354(13) . ?
N2 H2 0.8800 . ?
N2 C11 1.394(9) . ?
N2 C12 1.325(11) . ?
C1 C2 1.460(6) . ?
C2 C3 1.397(5) . ?
C2 C4 1.405(6) . ?
C3 H3 0.9500 . ?
C4 H4 0.9500 . ?
C4 C5 1.407(5) . ?
C5 C6 1.521(7) . ?
C11 C6 1.3900 . ?
C11 C10 1.3900 . ?
C6 C7 1.3900 . ?
C7 H7A 0.9500 . ?
C7 C8 1.3900 . ?
C8 H8 0.9500 . ?
C8 C9 1.3900 . ?
C9 C10 1.3900 . ?
C9 C20 1.519(7) . ?
C12 C13 1.459(13) . ?
C13 C14 1.388(14) . ?
C13 C19 1.312(15) . ?
C14 H14 0.9500 . ?
C14 C15 1.368(14) . ?
C15 H15 0.9500 . ?
C15 C16 1.381(15) . ?
C16 C17 1.55(2) . ?
C16 C18 1.379(15) . ?
C18 H18 0.9500 . ?
C18 C19 1.429(16) . ?
C20 C21 1.388(5) 7_565 ?
C20 C21 1.388(5) . ?
C21 H21 0.9500 . ?
C21 C22 1.391(7) . ?
C22 C23 1.365(6) . ?
C22 C24 1.516(6) . ?
C23 H23 0.9500 . ?
C25 H25 0.9500 . ?
C26 H26 0.9500 . ?
C26A H26A 0.9500 . ?

loop_
_geom_torsion_atom_site_label_1
_geom_torsion_atom_site_label_2
_geom_torsion_atom_site_label_3
_geom_torsion_atom_site_label_4
_geom_torsion
_geom_torsion_site_symmetry_1
_geom_torsion_site_symmetry_2
_geom_torsion_site_symmetry_3
_geom_torsion_site_symmetry_4
_geom_torsion_publ_flag
Zr1 O2 C1 O1 9.6(10) 5_666 . . . ?
Zr1 O2 C1 C2 -170.7(4) 5_666 . . . ?
Zr1 O9 C25 O8 21(2) . . . . ?
Zr2 O5 C24 O6 2.7(9) 2_665 . . . ?
Zr2 O5 C24 C22 -175.6(4) 2_665 . . . ?
Zr2 O11A C26A O10A -15(6) . . . . ?
Zr2 O11B C26 O10B 42(5) . . . . ?
Zr3 O1 C1 O2 -4.8(9) . . . . ?
Zr3 O1 C1 C2 175.4(3) . . . . ?
Zr3 O6 C24 O5 0.5(9) 6_657 . . . ?
Zr3 O6 C24 C22 178.8(3) 6_657 . . . ?
Zr3 O8 C25 O9 -18(2) . . . . ?
Zr3 O10A C26A O11A 14(4) . . . . ?
Zr3 O10B C26 O11B -35(4) . . . . ?
O1 C1 C2 C3 -18.6(8) . . . . ?
O1 C1 C2 C4 166.3(5) . . . . ?
O2 C1 C2 C3 161.6(6) . . . . ?
O2 C1 C2 C4 -13.5(8) . . . . ?
N1 C12 C13 C14 -161.8(11) . . . . ?
N1 C12 C13 C19 21.5(19) . . . . ?
N2 C11 C6 C5 -8.2(8) . . . . ?
N2 C11 C6 C7 175.0(8) . . . . ?
N2 C11 C10 N1 -3.1(7) . . . . ?
N2 C11 C10 C9 -176.3(6) . . . . ?
N2 C12 C13 C14 22.6(19) . . . . ?
N2 C12 C13 C19 -154.1(13) . . . . ?
C1 C2 C3 C2 -175.4(5) . . . 7_565 ?
C1 C2 C4 C5 175.7(5) . . . . ?
C2 C4 C5 C4 -0.7(10) . . . 7_565 ?
C2 C4 C5 C6 -178.5(5) . . . . ?
C3 C2 C4 C5 0.5(9) . . . . ?
C4 C2 C3 C2 -0.3(11) . . . 7_565 ?
C4 C5 C6 C11 -53.6(8) . . . . ?
C4 C5 C6 C11 128.6(6) 7_565 . . . ?
C4 C5 C6 C7 123.2(6) . . . . ?
C4 C5 C6 C7 -54.6(7) 7_565 . . . ?
C5 C6 C7 C8 -176.9(7) . . . . ?
C11 N2 C12 N1 -0.5(12) . . . . ?
C11 N2 C12 C13 175.3(11) . . . . ?
C11 C6 C7 C8 0.0 . . . . ?
C6 C11 C10 N1 173.2(6) . . . . ?
C6 C11 C10 C9 0.0 . . . . ?
C6 C7 C8 C9 0.0 . . . . ?
C7 C8 C9 C10 0.0 . . . . ?
C7 C8 C9 C20 175.5(7) . . . . ?
C8 C9 C10 N1 -171.4(8) . . . . ?
C8 C9 C10 C11 0.0 . . . . ?
C8 C9 C20 C21 -122.2(6) . . . . ?
C8 C9 C20 C21 54.9(8) . . . 7_565 ?
C9 C20 C21 C22 173.9(6) . . . . ?
C10 N1 C12 N2 -1.4(12) . . . . ?
C10 N1 C12 C13 -177.6(9) . . . . ?
C10 C11 C6 C5 176.8(7) . . . . ?
C10 C11 C6 C7 0.0 . . . . ?
C10 C9 C20 C21 -129.6(6) . . . 7_565 ?
C10 C9 C20 C21 53.3(9) . . . . ?
C12 N1 C10 C11 2.8(9) . . . . ?
C12 N1 C10 C9 175.0(6) . . . . ?
C12 N2 C11 C6 -173.3(7) . . . . ?
C12 N2 C11 C10 2.2(9) . . . . ?
C12 C13 C14 C15 -179.1(12) . . . . ?
C12 C13 C19 O7 -8(2) . . . . ?
C12 C13 C19 C18 176.3(13) . . . . ?
C13 C14 C15 C16 3(2) . . . . ?
C14 C13 C19 O7 175.1(14) . . . . ?
C14 C13 C19 C18 0(2) . . . . ?
C14 C15 C16 C17 -169.6(14) . . . . ?
C14 C15 C16 C18 -1(2) . . . . ?
C15 C16 C17 O3 28(2) . . . . ?
C15 C16 C17 O4 -142.5(15) . . . . ?
C15 C16 C18 C19 -1(2) . . . . ?
C16 C18 C19 O7 -173.9(13) . . . . ?
C16 C18 C19 C13 2(2) . . . . ?
C17 C16 C18 C19 169.3(13) . . . . ?
C18 C16 C17 O3 -141.2(13) . . . . ?
C18 C16 C17 O4 48.4(18) . . . . ?
C19 C13 C14 C15 -2(2) . . . . ?
C20 C9 C10 N1 13.1(8) . . . . ?
C20 C9 C10 C11 -175.5(7) . . . . ?
C20 C21 C22 C23 -1.5(10) . . . . ?
C20 C21 C22 C24 -179.1(6) . . . . ?
C21 C20 C21 C22 -3.1(11) 7_565 . . . ?
C21 C22 C23 C22 6.1(12) . . . 7_565 ?
C21 C22 C24 O5 -27.0(8) . . . . ?
C21 C22 C24 O6 154.5(5) . . . . ?
C23 C22 C24 O5 155.3(6) . . . . ?
C23 C22 C24 O6 -23.1(9) . . . . ?
C24 C22 C23 C22 -176.2(4) . . . 7_565 ?

loop_
_smtbx_masks_void_nr
_smtbx_masks_void_average_x
_smtbx_masks_void_average_y
_smtbx_masks_void_average_z
_smtbx_masks_void_volume
_smtbx_masks_void_count_electrons
_smtbx_masks_void_content
1 -0.047 -0.876 -0.792 5809.1 1051.0 ?
